data_7706248
loop_
_publ_author_name
'Murphy, Gabriel L.'
'Kegler, Philip'
'Klinkenberg, Martina'
'Wang, Shuao'
'Alekseev, Evgeny V.'

_publ_section_title
;
 Extreme condition high temperature and high pressure studies of the
 K-U-Mo-O system.
;
_journal_issue 44
_journal_name_full 'Dalton transactions (Cambridge, England : 2003)'
_journal_page_first 15843
_journal_page_last 15853
_journal_paper_doi 10.1039/d0dt03367g
_journal_volume 49
_journal_year 2020
_chemical_formula_sum 'K3 Mo7 O42 U6'
_chemical_formula_weight 2889.06
_space_group_crystal_system orthorhombic
_space_group_IT_number 57
_space_group_name_Hall '-P 2c 2b'
_space_group_name_H-M_alt 'P b c m'
_audit_creation_method SHELXL-2018/3
_audit_update_record
;
2020-09-15 deposited with the CCDC.	2020-10-31 downloaded from the CCDC.
;
_cell_angle_alpha 90
_cell_angle_beta 90
_cell_angle_gamma 90
_cell_formula_units_Z 4
_cell_length_a 13.9807(12)
_cell_length_b 10.7427(9)
_cell_length_c 25.517(2)
_cell_measurement_reflns_used 44864
_cell_measurement_temperature 293(2)
_cell_measurement_theta_max 32.416
_cell_measurement_theta_min 2.803
_cell_volume 3832.4(5)
_computing_structure_refinement 'SHELXL-2018/3 (Sheldrick, 2018)'
_diffrn_ambient_temperature 293(2)
_diffrn_detector_area_resol_mean 15.9834
_diffrn_measured_fraction_theta_full 0.999
_diffrn_measured_fraction_theta_max 0.999
_diffrn_measurement_device_type 'SuperNova, Dual, Cu at zero, Eos'
_diffrn_measurement_method '\w scans'
_diffrn_radiation_type MoK\a
_diffrn_radiation_wavelength 0.71073
_diffrn_reflns_av_R_equivalents 0.1549
_diffrn_reflns_av_unetI/netI 0.0950
_diffrn_reflns_Laue_measured_fraction_full 0.999
_diffrn_reflns_Laue_measured_fraction_max 0.999
_diffrn_reflns_limit_h_max 18
_diffrn_reflns_limit_h_min -18
_diffrn_reflns_limit_k_max 13
_diffrn_reflns_limit_k_min -14
_diffrn_reflns_limit_l_max 34
_diffrn_reflns_limit_l_min -33
_diffrn_reflns_number 35723
_diffrn_reflns_point_group_measured_fraction_full 0.999
_diffrn_reflns_point_group_measured_fraction_max 0.999
_diffrn_reflns_theta_full 25.242
_diffrn_reflns_theta_max 28.282
_diffrn_reflns_theta_min 2.875
_exptl_absorpt_coefficient_mu 27.901
_exptl_crystal_colour orange
_exptl_crystal_density_diffrn 5.007
_exptl_crystal_description column
_exptl_crystal_F_000 4956
_refine_diff_density_max 3.113
_refine_diff_density_min -3.171
_refine_diff_density_rms 0.520
_refine_ls_extinction_method none
_refine_ls_goodness_of_fit_ref 1.028
_refine_ls_hydrogen_treatment undef
_refine_ls_matrix_type full
_refine_ls_number_parameters 277
_refine_ls_number_reflns 4864
_refine_ls_number_restraints 18
_refine_ls_restrained_S_all 1.027
_refine_ls_R_factor_all 0.0973
_refine_ls_R_factor_gt 0.0511
_refine_ls_shift/su_max 0.001
_refine_ls_shift/su_mean 0.000
_refine_ls_structure_factor_coef Fsqd
_refine_ls_weighting_details 'w=1/[\s^2^(Fo^2^)+(0.0111P)^2^] where P=(Fo^2^+2Fc^2^)/3'
_refine_ls_weighting_scheme calc
_refine_ls_wR_factor_gt 0.0776
_refine_ls_wR_factor_ref 0.0915
_reflns_Friedel_coverage 0.000
_reflns_number_gt 3174
_reflns_number_total 4864
_reflns_threshold_expression 'I > 2\s(I)'
_cod_data_source_file d0dt03367g2.cif
_cod_data_source_block shelx_CCDC3
_cod_database_code 7706248
_shelx_shelxl_version_number 2018/3
_shelx_space_group_comment
;
The symmetry employed for this shelxl refinement is uniquely defined
by the following loop, which should always be used as a source of
symmetry information in preference to the above space-group names.
They are only intended as comments.
;

loop_
_space_group_symop_operation_xyz
'x, y, z'
'-x, -y, z+1/2'
'-x, y+1/2, -z+1/2'
'x, -y+1/2, -z'
'-x, -y, -z'
'x, y, -z-1/2'
'x, -y-1/2, z-1/2'
'-x, y-1/2, z'

loop_
_atom_site_label
_atom_site_type_symbol
_atom_site_fract_x
_atom_site_fract_y
_atom_site_fract_z
_atom_site_U_iso_or_equiv
_atom_site_adp_type
_atom_site_occupancy
_atom_site_site_symmetry_order
_atom_site_calc_flag
_atom_site_refinement_flags_posn
_atom_site_refinement_flags_adp
_atom_site_refinement_flags_occupancy
_atom_site_disorder_assembly
_atom_site_disorder_group
U1 U 0.63079(4) 0.56494(5) 0.58368(2) 0.00931(13) Uani 1 1 d . . . . .
U2 U 0.13668(4) 0.55830(5) 0.57308(2) 0.01139(13) Uani 1 1 d . . . . .
U3 U 0.39718(6) 0.48201(7) 0.750000 0.01253(18) Uani 1 2 d S T P . .
U4 U 0.13240(6) 0.90177(8) 0.750000 0.01526(19) Uani 1 2 d S T P . .
Mo1 Mo 0.82703(13) 0.750000 0.500000 0.0110(4) Uani 1 2 d S T P . .
Mo2 Mo 0.39309(9) 0.40967(11) 0.59777(5) 0.0097(3) Uani 1 1 d . . . . .
Mo3 Mo 0.33554(9) 0.75714(11) 0.84652(5) 0.0118(3) Uani 1 1 d . . . . .
Mo4 Mo 0.10533(9) 0.91741(12) 0.59973(5) 0.0141(3) Uani 1 1 d . . . . .
K1 K 0.6045(5) 0.250000 0.500000 0.0476(18) Uani 1 2 d S T P . .
K2 K 0.1510(11) 0.2949(13) 0.750000 0.090(5) Uiso 0.66 2 d S . P . .
K3 K 0.1627(16) 0.292(2) 0.7015(10) 0.100(7) Uiso 0.33 1 d . . P . .
K4 K 0.1176(19) 0.219(2) 0.6491(11) 0.125(9) Uiso 0.33 1 d . . P . .
O1 O 0.4313(6) 0.2702(8) 0.5664(4) 0.008(2) Uani 1 1 d . . . . .
O2 O 0.2767(7) 0.4363(9) 0.5752(4) 0.019(3) Uani 1 1 d . U . . .
O3 O 0.4096(7) 0.8690(9) 0.8760(4) 0.018(3) Uani 1 1 d . . . . .
O4 O 0.4629(6) 0.5429(8) 0.5848(4) 0.012(2) Uani 1 1 d . . . . .
O5 O 0.2276(7) 0.9480(9) 0.5945(4) 0.015(2) Uani 1 1 d . U . . .
O6 O 0.6146(7) 0.4993(9) 0.5213(4) 0.019(2) Uani 1 1 d . . . . .
O7 O 0.6489(7) 0.6264(9) 0.6478(4) 0.017(2) Uani 1 1 d . . . . .
O8 O 0.3860(7) 0.3938(8) 0.6657(4) 0.015(2) Uani 1 1 d . . . . .
O9 O 0.1617(7) 0.6055(9) 0.5085(4) 0.018(2) Uani 1 1 d . . . . .
O10 O 0.8955(7) 0.8576(8) 0.5350(4) 0.016(2) Uani 1 1 d . . . . .
O11 O 0.0787(7) 0.7598(10) 0.5867(5) 0.027(3) Uani 1 1 d . . . . .
O12 O 0.0319(7) 1.0250(9) 0.5673(4) 0.014(2) Uani 1 1 d . U . . .
O13 O 0.7559(7) 0.6731(10) 0.5463(5) 0.021(3) Uani 1 1 d . . . . .
O14 O 0.2715(7) 0.6785(9) 0.8951(5) 0.022(3) Uani 1 1 d . . . . .
O15 O 0.5190(11) 0.4696(14) 0.750000 0.029(4) Uani 1 2 d S T P . .
O16 O 0.2715(11) 0.4958(13) 0.750000 0.023(4) Uani 1 2 d S T P . .
O17 O 0.4043(8) 0.6506(9) 0.8097(4) 0.022(3) Uani 1 1 d . . . . .
O18 O 0.1188(7) 0.5116(9) 0.6390(4) 0.020(2) Uani 1 1 d . . . . .
O19 O 0.0741(12) 0.7551(14) 0.750000 0.034(5) Uani 1 2 d S T P . .
O20 O 0.1869(12) 1.0478(15) 0.750000 0.039(5) Uani 1 2 d S T P . .
O21 O 0.3679(13) 0.2462(12) 0.750000 0.029(4) Uani 1 2 d S T P . .
O22 O 0.2522(8) 0.8247(11) 0.8038(5) 0.028(3) Uani 1 1 d . . . . .
O23 O 0.0760(8) 0.9357(11) 0.6658(4) 0.033(3) Uani 1 1 d . . . . .
O24 O -0.0376(10) 0.9957(16) 0.750000 0.032(4) Uani 1 2 d S T P . .

loop_
_atom_site_aniso_label
_atom_site_aniso_U_11
_atom_site_aniso_U_22
_atom_site_aniso_U_33
_atom_site_aniso_U_23
_atom_site_aniso_U_13
_atom_site_aniso_U_12
U1 0.0094(3) 0.0078(3) 0.0107(3) 0.0001(2) 0.0009(2) 0.0000(2)
U2 0.0122(3) 0.0091(3) 0.0129(3) 0.0000(2) 0.0006(3) -0.0008(2)
U3 0.0172(4) 0.0113(4) 0.0091(4) 0.000 0.000 0.0015(3)
U4 0.0177(4) 0.0161(4) 0.0120(4) 0.000 0.000 0.0042(4)
Mo1 0.0085(9) 0.0084(9) 0.0162(11) 0.0017(8) 0.000 0.000
Mo2 0.0113(6) 0.0076(6) 0.0101(6) -0.0009(5) 0.0020(6) -0.0022(5)
Mo3 0.0145(7) 0.0099(7) 0.0109(7) -0.0009(5) -0.0019(6) -0.0002(5)
Mo4 0.0124(6) 0.0143(7) 0.0157(7) 0.0005(6) -0.0017(6) 0.0006(6)
K1 0.080(5) 0.019(3) 0.044(4) -0.012(3) 0.000 0.000
O1 0.011(5) 0.003(5) 0.009(5) 0.000(4) 0.002(5) 0.001(4)
O2 0.018(5) 0.010(5) 0.029(6) -0.012(4) 0.008(5) -0.008(4)
O3 0.012(5) 0.018(6) 0.025(7) -0.009(5) 0.002(5) -0.002(4)
O4 0.010(5) 0.009(5) 0.018(6) -0.007(4) 0.005(5) -0.004(4)
O5 0.011(4) 0.021(5) 0.013(5) 0.003(4) -0.005(4) -0.012(4)
O6 0.015(6) 0.023(6) 0.018(6) -0.006(5) 0.005(5) 0.002(5)
O7 0.016(6) 0.013(5) 0.022(7) -0.001(5) 0.003(5) 0.000(4)
O8 0.024(6) 0.009(5) 0.012(5) -0.005(4) 0.006(5) -0.011(5)
O9 0.015(6) 0.019(6) 0.019(6) -0.004(5) 0.005(5) -0.004(5)
O10 0.017(5) 0.010(5) 0.021(6) -0.003(4) -0.006(5) -0.002(5)
O11 0.014(6) 0.022(7) 0.045(9) 0.014(6) -0.013(6) -0.003(5)
O12 0.016(4) 0.011(4) 0.015(5) 0.008(4) -0.003(4) 0.004(4)
O13 0.017(6) 0.018(6) 0.029(7) 0.000(5) 0.007(6) -0.001(5)
O14 0.017(6) 0.018(6) 0.030(7) -0.002(5) -0.002(6) -0.007(5)
O15 0.021(9) 0.031(10) 0.035(11) 0.000 0.000 -0.005(8)
O16 0.038(10) 0.011(8) 0.021(9) 0.000 0.000 0.000(7)
O17 0.026(6) 0.019(6) 0.023(7) -0.002(5) -0.004(6) 0.008(5)
O18 0.015(6) 0.023(6) 0.022(6) 0.001(5) -0.002(5) 0.002(5)
O19 0.038(11) 0.020(9) 0.043(12) 0.000 0.000 0.003(8)
O20 0.040(11) 0.039(12) 0.036(12) 0.000 0.000 -0.003(9)
O21 0.069(13) 0.006(7) 0.010(8) 0.000 0.000 0.006(8)
O22 0.021(6) 0.041(8) 0.022(7) 0.001(6) -0.001(6) 0.016(5)
O23 0.028(7) 0.060(9) 0.011(6) 0.005(6) -0.004(6) 0.022(6)
O24 0.012(8) 0.047(12) 0.036(11) 0.000 0.000 0.010(8)

loop_
_atom_type_symbol
_atom_type_description
_atom_type_scat_dispersion_real
_atom_type_scat_dispersion_imag
_atom_type_scat_source
O O 0.0106 0.0060 'International Tables Vol C Tables 4.2.6.8 and 6.1.1.4'
K K 0.2009 0.2494 'International Tables Vol C Tables 4.2.6.8 and 6.1.1.4'
Mo Mo -1.6832 0.6857 'International Tables Vol C Tables 4.2.6.8 and 6.1.1.4'
U U -9.6767 9.6646 'International Tables Vol C Tables 4.2.6.8 and 6.1.1.4'

loop_
_geom_angle_atom_site_label_1
_geom_angle_atom_site_label_2
_geom_angle_atom_site_label_3
_geom_angle
_geom_angle_site_symmetry_1
_geom_angle_site_symmetry_3
_geom_angle_publ_flag
O6 U1 O7 178.0(5) . . ?
O6 U1 O13 85.7(4) . . ?
O7 U1 O13 94.9(4) . . ?
O6 U1 O4 81.0(4) . . ?
O7 U1 O4 99.6(4) . . ?
O13 U1 O4 144.1(4) . . ?
O6 U1 O5 90.0(4) . 8_655 ?
O7 U1 O5 88.3(4) . 8_655 ?
O13 U1 O5 71.4(4) . 8_655 ?
O4 U1 O5 141.2(3) . 8_655 ?
O6 U1 O3 90.3(4) . 3_646 ?
O7 U1 O3 88.0(4) . 3_646 ?
O13 U1 O3 142.6(4) . 3_646 ?
O4 U1 O3 70.9(3) . 3_646 ?
O5 U1 O3 71.5(3) 8_655 3_646 ?
O6 U1 O1 98.9(4) . 8_665 ?
O7 U1 O1 83.1(4) . 8_665 ?
O13 U1 O1 74.7(3) . 8_665 ?
O4 U1 O1 74.7(3) . 8_665 ?
O5 U1 O1 144.1(3) 8_655 8_665 ?
O3 U1 O1 142.4(3) 3_646 8_665 ?
O6 U1 K1 33.7(3) . . ?
O7 U1 K1 144.4(3) . . ?
O13 U1 K1 105.9(3) . . ?
O4 U1 K1 80.3(2) . . ?
O5 U1 K1 72.0(3) 8_655 . ?
O3 U1 K1 58.0(3) 3_646 . ?
O1 U1 K1 129.8(2) 8_665 . ?
O6 U1 K4 128.5(5) . 8_665 ?
O7 U1 K4 51.3(5) . 8_665 ?
O13 U1 K4 48.3(5) . 8_665 ?
O4 U1 K4 149.5(4) . 8_665 ?
O5 U1 K4 57.7(4) 8_655 8_665 ?
O3 U1 K4 111.7(4) 3_646 8_665 ?
O1 U1 K4 90.8(4) 8_665 8_665 ?
K1 U1 K4 128.0(4) . 8_665 ?
O6 U1 K1 69.2(3) . 5_666 ?
O7 U1 K1 112.6(3) . 5_666 ?
O13 U1 K1 98.0(3) . 5_666 ?
O4 U1 K1 46.2(3) . 5_666 ?
O5 U1 K1 157.6(2) 8_655 5_666 ?
O3 U1 K1 115.3(2) 3_646 5_666 ?
O1 U1 K1 39.5(2) 8_665 5_666 ?
K1 U1 K1 93.10(7) . 5_666 ?
K4 U1 K1 129.5(3) 8_665 5_666 ?
O9 U2 O18 176.6(5) . . ?
O9 U2 O11 86.6(4) . . ?
O18 U2 O11 94.1(4) . . ?
O9 U2 O2 91.0(4) . . ?
O18 U2 O2 86.4(4) . . ?
O11 U2 O2 143.1(3) . . ?
O9 U2 O12 100.5(4) . 8 ?
O18 U2 O12 83.0(4) . 8 ?
O11 U2 O12 78.8(3) . 8 ?
O2 U2 O12 137.6(3) . 8 ?
O9 U2 O10 85.3(4) . 8_655 ?
O18 U2 O10 95.9(4) . 8_655 ?
O11 U2 O10 145.6(4) . 8_655 ?
O2 U2 O10 70.5(3) . 8_655 ?
O12 U2 O10 69.9(3) 8 8_655 ?
O9 U2 O14 90.3(4) . 6_557 ?
O18 U2 O14 86.7(4) . 6_557 ?
O11 U2 O14 74.1(4) . 6_557 ?
O2 U2 O14 69.0(3) . 6_557 ?
O12 U2 O14 150.2(4) 8 6_557 ?
O10 U2 O14 139.2(3) 8_655 6_557 ?
O9 U2 K4 135.0(5) . . ?
O18 U2 K4 45.3(5) . . ?
O11 U2 K4 136.3(5) . . ?
O2 U2 K4 63.5(4) . . ?
O12 U2 K4 80.4(4) 8 . ?
O10 U2 K4 52.3(5) 8_655 . ?
O14 U2 K4 111.2(5) 6_557 . ?
O9 U2 K3 151.1(4) . . ?
O18 U2 K3 27.6(4) . . ?
O11 U2 K3 121.6(4) . . ?
O2 U2 K3 63.2(4) . . ?
O12 U2 K3 91.8(4) 8 . ?
O10 U2 K3 74.4(4) 8_655 . ?
O14 U2 K3 91.9(4) 6_557 . ?
K4 U2 K3 22.5(4) . . ?
O9 U2 K4 117.4(5) . 8_565 ?
O18 U2 K4 65.1(5) . 8_565 ?
O11 U2 K4 44.8(4) . 8_565 ?
O2 U2 K4 151.5(4) . 8_565 ?
O12 U2 K4 44.7(4) 8 8_565 ?
O10 U2 K4 112.3(4) 8_655 8_565 ?
O14 U2 K4 105.7(4) 6_557 8_565 ?
K4 U2 K4 95.0(5) . 8_565 ?
K3 U2 K4 89.7(4) . 8_565 ?
O9 U2 K1 47.9(3) . 5_666 ?
O18 U2 K1 128.8(3) . 5_666 ?
O11 U2 K1 85.3(3) . 5_666 ?
O2 U2 K1 66.5(2) . 5_666 ?
O12 U2 K1 145.6(2) 8 5_666 ?
O10 U2 K1 112.8(2) 8_655 5_666 ?
O14 U2 K1 43.9(3) 6_557 5_666 ?
K4 U2 K1 129.8(4) . 5_666 ?
K3 U2 K1 122.4(3) . 5_666 ?
K4 U2 K1 130.0(3) 8_565 5_666 ?
O15 U3 O16 179.7(7) . . ?
O15 U3 O8 92.0(3) . . ?
O16 U3 O8 88.1(3) . . ?
O15 U3 O8 92.0(3) . 6_557 ?
O16 U3 O8 88.1(3) . 6_557 ?
O8 U3 O8 131.9(5) . 6_557 ?
O15 U3 O17 91.0(5) . . ?
O16 U3 O17 88.7(4) . . ?
O8 U3 O17 153.8(4) . . ?
O8 U3 O17 73.9(3) 6_557 . ?
O15 U3 O17 91.0(5) . 6_557 ?
O16 U3 O17 88.7(4) . 6_557 ?
O8 U3 O17 73.9(3) . 6_557 ?
O8 U3 O17 153.8(4) 6_557 6_557 ?
O17 U3 O17 80.0(5) . 6_557 ?
O15 U3 O21 94.7(7) . . ?
O16 U3 O21 85.6(6) . . ?
O8 U3 O21 66.0(2) . . ?
O8 U3 O21 66.0(2) 6_557 . ?
O17 U3 O21 139.6(3) . . ?
O17 U3 O21 139.6(3) 6_557 . ?
O15 U3 K2 145.2(6) . . ?
O16 U3 K2 35.1(5) . . ?
O8 U3 K2 74.9(2) . . ?
O8 U3 K2 74.9(2) 6_557 . ?
O17 U3 K2 115.0(3) . . ?
O17 U3 K2 115.0(3) 6_557 . ?
O21 U3 K2 50.5(5) . . ?
O15 U3 K3 140.1(5) . . ?
O16 U3 K3 40.2(5) . . ?
O8 U3 K3 57.7(4) . . ?
O8 U3 K3 91.3(4) 6_557 . ?
O17 U3 K3 128.0(4) . . ?
O17 U3 K3 102.9(4) 6_557 . ?
O21 U3 K3 51.3(5) . . ?
K2 U3 K3 17.9(3) . . ?
O15 U3 K3 140.1(5) . 6_557 ?
O16 U3 K3 40.2(5) . 6_557 ?
O8 U3 K3 91.3(4) . 6_557 ?
O8 U3 K3 57.7(4) 6_557 6_557 ?
O17 U3 K3 102.9(4) . 6_557 ?
O17 U3 K3 128.0(4) 6_557 6_557 ?
O21 U3 K3 51.3(5) . 6_557 ?
K2 U3 K3 17.9(3) . 6_557 ?
K3 U3 K3 35.6(7) . 6_557 ?
O20 U4 O19 178.6(8) . . ?
O20 U4 O22 90.3(5) . 6_557 ?
O19 U4 O22 90.9(5) . 6_557 ?
O20 U4 O22 90.3(5) . . ?
O19 U4 O22 90.9(5) . . ?
O22 U4 O22 72.5(6) 6_557 . ?
O20 U4 O23 90.4(4) . 6_557 ?
O19 U4 O23 89.0(4) . 6_557 ?
O22 U4 O23 148.3(4) 6_557 6_557 ?
O22 U4 O23 75.7(4) . 6_557 ?
O20 U4 O23 90.4(4) . . ?
O19 U4 O23 89.0(4) . . ?
O22 U4 O23 75.7(4) 6_557 . ?
O22 U4 O23 148.3(4) . . ?
O23 U4 O23 136.0(5) 6_557 . ?
O20 U4 O24 92.9(7) . . ?
O19 U4 O24 85.7(6) . . ?
O22 U4 O24 143.6(3) 6_557 . ?
O22 U4 O24 143.6(3) . . ?
O23 U4 O24 68.0(3) 6_557 . ?
O23 U4 O24 68.0(3) . . ?
O20 U4 K2 132.1(6) . 3_556 ?
O19 U4 K2 46.5(6) . 3_556 ?
O22 U4 K2 126.5(3) 6_557 3_556 ?
O22 U4 K2 126.5(3) . 3_556 ?
O23 U4 K2 73.6(3) 6_557 3_556 ?
O23 U4 K2 73.6(3) . 3_556 ?
O24 U4 K2 39.2(4) . 3_556 ?
O20 U4 K2 22.4(6) . 1_565 ?
O19 U4 K2 156.2(6) . 1_565 ?
O22 U4 K2 108.2(3) 6_557 1_565 ?
O22 U4 K2 108.2(3) . 1_565 ?
O23 U4 K2 82.2(3) 6_557 1_565 ?
O23 U4 K2 82.2(3) . 1_565 ?
O24 U4 K2 70.5(4) . 1_565 ?
K2 U4 K2 109.7(3) 3_556 1_565 ?
O20 U4 K4 45.9(5) . 6_567 ?
O19 U4 K4 133.3(5) . 6_567 ?
O22 U4 K4 132.5(5) 6_557 6_567 ?
O22 U4 K4 87.9(5) . 6_567 ?
O23 U4 K4 45.6(5) 6_557 6_567 ?
O23 U4 K4 114.6(5) . 6_567 ?
O24 U4 K4 69.1(5) . 6_567 ?
K2 U4 K4 100.1(4) 3_556 6_567 ?
K2 U4 K4 37.5(4) 1_565 6_567 ?
O20 U4 K4 45.9(5) . 1_565 ?
O19 U4 K4 133.3(5) . 1_565 ?
O22 U4 K4 87.9(5) 6_557 1_565 ?
O22 U4 K4 132.5(5) . 1_565 ?
O23 U4 K4 114.6(5) 6_557 1_565 ?
O23 U4 K4 45.6(5) . 1_565 ?
O24 U4 K4 69.1(5) . 1_565 ?
K2 U4 K4 100.1(4) 3_556 1_565 ?
K2 U4 K4 37.5(4) 1_565 1_565 ?
K4 U4 K4 73.9(7) 6_567 1_565 ?
O20 U4 K3 25.7(5) . 6_567 ?
O19 U4 K3 153.1(5) . 6_567 ?
O22 U4 K3 116.0(4) 6_557 6_567 ?
O22 U4 K3 96.0(4) . 6_567 ?
O23 U4 K3 67.8(4) 6_557 6_567 ?
O23 U4 K3 98.3(4) . 6_567 ?
O24 U4 K3 73.5(5) . 6_567 ?
K2 U4 K3 111.0(4) 3_556 6_567 ?
K2 U4 K3 16.5(3) 1_565 6_567 ?
K4 U4 K3 22.2(4) 6_567 6_567 ?
K4 U4 K3 54.1(5) 1_565 6_567 ?
O10 Mo1 O10 113.5(7) . 4_566 ?
O10 Mo1 O13 106.1(5) . . ?
O10 Mo1 O13 110.1(5) 4_566 . ?
O10 Mo1 O13 110.1(5) . 4_566 ?
O10 Mo1 O13 106.1(5) 4_566 4_566 ?
O13 Mo1 O13 110.8(7) . 4_566 ?
O10 Mo1 K4 56.5(5) . 8_665 ?
O10 Mo1 K4 109.5(5) 4_566 8_665 ?
O13 Mo1 K4 54.1(5) . 8_665 ?
O13 Mo1 K4 144.3(5) 4_566 8_665 ?
O10 Mo1 K4 109.5(5) . 5_666 ?
O10 Mo1 K4 56.5(5) 4_566 5_666 ?
O13 Mo1 K4 144.3(5) . 5_666 ?
O13 Mo1 K4 54.1(5) 4_566 5_666 ?
K4 Mo1 K4 157.1(8) 8_665 5_666 ?
O8 Mo2 O2 106.8(5) . . ?
O8 Mo2 O4 107.3(4) . . ?
O2 Mo2 O4 108.7(4) . . ?
O8 Mo2 O1 112.4(4) . . ?
O2 Mo2 O1 105.6(4) . . ?
O4 Mo2 O1 115.6(4) . . ?
O14 Mo3 O22 107.6(5) . . ?
O14 Mo3 O3 109.2(5) . . ?
O22 Mo3 O3 112.0(5) . . ?
O14 Mo3 O17 110.1(5) . . ?
O22 Mo3 O17 107.4(5) . . ?
O3 Mo3 O17 110.5(5) . . ?
O14 Mo3 K1 53.4(4) . 2_665 ?
O22 Mo3 K1 139.1(4) . 2_665 ?
O3 Mo3 K1 58.0(4) . 2_665 ?
O17 Mo3 K1 113.2(4) . 2_665 ?
O23 Mo4 O5 106.5(5) . . ?
O23 Mo4 O12 104.1(5) . . ?
O5 Mo4 O12 114.4(4) . . ?
O23 Mo4 O11 103.9(6) . . ?
O5 Mo4 O11 111.8(5) . . ?
O12 Mo4 O11 114.9(5) . . ?
O23 Mo4 K4 63.7(6) . 1_565 ?
O5 Mo4 K4 78.7(5) . 1_565 ?
O12 Mo4 K4 65.5(6) . 1_565 ?
O11 Mo4 K4 166.3(6) . 1_565 ?
O23 Mo4 K4 64.5(6) . 8_565 ?
O5 Mo4 K4 153.1(5) . 8_565 ?
O12 Mo4 K4 92.5(5) . 8_565 ?
O11 Mo4 K4 51.8(5) . 8_565 ?
K4 Mo4 K4 114.9(6) 1_565 8_565 ?
O6 K1 O6 174.0(5) 4_556 . ?
O6 K1 O1 103.2(3) 4_556 . ?
O6 K1 O1 81.8(3) . . ?
O6 K1 O1 81.8(3) 4_556 4_556 ?
O6 K1 O1 103.2(3) . 4_556 ?
O1 K1 O1 70.4(4) . 4_556 ?
O6 K1 O4 58.4(3) 4_556 8_655 ?
O6 K1 O4 123.6(3) . 8_655 ?
O1 K1 O4 55.4(2) . 8_655 ?
O1 K1 O4 95.4(3) 4_556 8_655 ?
O6 K1 O4 123.6(3) 4_556 5_666 ?
O6 K1 O4 58.4(3) . 5_666 ?
O1 K1 O4 95.4(3) . 5_666 ?
O1 K1 O4 55.4(2) 4_556 5_666 ?
O4 K1 O4 146.3(4) 8_655 5_666 ?
O6 K1 O14 84.6(3) 4_556 3_646 ?
O6 K1 O14 92.3(3) . 3_646 ?
O1 K1 O14 89.0(3) . 3_646 ?
O1 K1 O14 151.8(3) 4_556 3_646 ?
O4 K1 O14 56.5(2) 8_655 3_646 ?
O4 K1 O14 149.2(3) 5_666 3_646 ?
O6 K1 O14 92.3(3) 4_556 2_664 ?
O6 K1 O14 84.6(3) . 2_664 ?
O1 K1 O14 151.8(3) . 2_664 ?
O1 K1 O14 89.0(3) 4_556 2_664 ?
O4 K1 O14 149.2(3) 8_655 2_664 ?
O4 K1 O14 56.5(2) 5_666 2_664 ?
O14 K1 O14 116.2(4) 3_646 2_664 ?
O6 K1 O3 56.8(3) 4_556 2_664 ?
O6 K1 O3 123.6(3) . 2_664 ?
O1 K1 O3 120.6(3) . 2_664 ?
O1 K1 O3 52.9(2) 4_556 2_664 ?
O4 K1 O3 110.1(2) 8_655 2_664 ?
O4 K1 O3 67.8(2) 5_666 2_664 ?
O14 K1 O3 134.3(3) 3_646 2_664 ?
O14 K1 O3 50.4(2) 2_664 2_664 ?
O6 K1 O3 123.6(3) 4_556 3_646 ?
O6 K1 O3 56.8(3) . 3_646 ?
O1 K1 O3 52.9(2) . 3_646 ?
O1 K1 O3 120.6(3) 4_556 3_646 ?
O4 K1 O3 67.8(2) 8_655 3_646 ?
O4 K1 O3 110.1(2) 5_666 3_646 ?
O14 K1 O3 50.4(2) 3_646 3_646 ?
O14 K1 O3 134.3(3) 2_664 3_646 ?
O3 K1 O3 173.4(4) 2_664 3_646 ?
O6 K1 Mo3 101.7(2) 4_556 3_646 ?
O6 K1 Mo3 77.1(2) . 3_646 ?
O1 K1 Mo3 67.09(19) . 3_646 ?
O1 K1 Mo3 137.0(3) 4_556 3_646 ?
O4 K1 Mo3 54.66(17) 8_655 3_646 ?
O4 K1 Mo3 134.43(17) 5_666 3_646 ?
O14 K1 Mo3 25.34(19) 3_646 3_646 ?
O14 K1 Mo3 133.0(3) 2_664 3_646 ?
O3 K1 Mo3 157.53(19) 2_664 3_646 ?
O3 K1 Mo3 25.85(16) 3_646 3_646 ?
O6 K1 Mo3 77.1(2) 4_556 2_664 ?
O6 K1 Mo3 101.7(2) . 2_664 ?
O1 K1 Mo3 137.0(3) . 2_664 ?
O1 K1 Mo3 67.09(19) 4_556 2_664 ?
O4 K1 Mo3 134.43(17) 8_655 2_664 ?
O4 K1 Mo3 54.66(17) 5_666 2_664 ?
O14 K1 Mo3 133.0(3) 3_646 2_664 ?
O14 K1 Mo3 25.34(19) 2_664 2_664 ?
O3 K1 Mo3 25.85(16) 2_664 2_664 ?
O3 K1 Mo3 157.53(19) 3_646 2_664 ?
Mo3 K1 Mo3 155.8(2) 3_646 2_664 ?
K3 K2 K3 165(3) 6_557 . ?
K3 K2 O24 95.6(13) 6_557 3_546 ?
K3 K2 O24 95.6(13) . 3_546 ?
K3 K2 O20 87.3(13) 6_557 1_545 ?
K3 K2 O20 87.3(13) . 1_545 ?
O24 K2 O20 154.4(8) 3_546 1_545 ?
K3 K2 O16 86.4(14) 6_557 . ?
K3 K2 O16 86.4(14) . . ?
O24 K2 O16 74.3(6) 3_546 . ?
O20 K2 O16 131.3(8) 1_545 . ?
K3 K2 K4 23.7(13) 6_557 6_557 ?
K3 K2 K4 161.2(16) . 6_557 ?
O24 K2 K4 97.9(6) 3_546 6_557 ?
O20 K2 K4 75.0(6) 1_545 6_557 ?
O16 K2 K4 109.8(6) . 6_557 ?
K3 K2 K4 161.2(16) 6_557 . ?
K3 K2 K4 23.7(13) . . ?
O24 K2 K4 97.9(6) 3_546 . ?
O20 K2 K4 75.0(6) 1_545 . ?
O16 K2 K4 109.8(6) . . ?
K4 K2 K4 140.0(12) 6_557 . ?
K3 K2 O21 82.3(14) 6_557 . ?
K3 K2 O21 82.3(14) . . ?
O24 K2 O21 136.1(7) 3_546 . ?
O20 K2 O21 69.5(6) 1_545 . ?
O16 K2 O21 61.8(5) . . ?
K4 K2 O21 96.8(7) 6_557 . ?
K4 K2 O21 96.8(7) . . ?
K3 K2 O19 97.3(14) 6_557 3_546 ?
K3 K2 O19 97.3(14) . 3_546 ?
O24 K2 O19 61.4(5) 3_546 3_546 ?
O20 K2 O19 93.0(6) 1_545 3_546 ?
O16 K2 O19 135.7(7) . 3_546 ?
K4 K2 O19 77.9(7) 6_557 3_546 ?
K4 K2 O19 77.9(7) . 3_546 ?
O21 K2 O19 162.5(6) . 3_546 ?
K3 K2 U3 84.2(14) 6_557 . ?
K3 K2 U3 84.2(14) . . ?
O24 K2 U3 96.0(5) 3_546 . ?
O20 K2 U3 109.6(6) 1_545 . ?
O16 K2 U3 21.7(3) . . ?
K4 K2 U3 107.3(6) 6_557 . ?
K4 K2 U3 107.3(6) . . ?
O21 K2 U3 40.1(3) . . ?
O19 K2 U3 157.4(5) 3_546 . ?
K3 K2 U4 97.6(14) 6_557 3_546 ?
K3 K2 U4 97.6(14) . 3_546 ?
O24 K2 U4 37.5(4) 3_546 3_546 ?
O20 K2 U4 116.9(6) 1_545 3_546 ?
O16 K2 U4 111.8(5) . 3_546 ?
K4 K2 U4 85.3(7) 6_557 3_546 ?
K4 K2 U4 85.3(7) . 3_546 ?
O21 K2 U4 173.6(5) . 3_546 ?
O19 K2 U4 23.9(3) 3_546 3_546 ?
U3 K2 U4 133.6(4) . 3_546 ?
K3 K2 U4 89.1(13) 6_557 1_545 ?
K3 K2 U4 89.1(13) . 1_545 ?
O24 K2 U4 140.2(6) 3_546 1_545 ?
O20 K2 U4 14.2(4) 1_545 1_545 ?
O16 K2 U4 145.5(6) . 1_545 ?
K4 K2 U4 72.2(6) 6_557 1_545 ?
K4 K2 U4 72.2(6) . 1_545 ?
O21 K2 U4 83.7(4) . 1_545 ?
O19 K2 U4 78.8(4) 3_546 1_545 ?
U3 K2 U4 123.8(4) . 1_545 ?
U4 K2 U4 102.6(3) 3_546 1_545 ?
K2 K3 K4 139(2) . . ?
K2 K3 K3 7.7(14) . 6_557 ?
K4 K3 K3 143.0(12) . 6_557 ?
K2 K3 O18 119.7(15) . . ?
K4 K3 O18 82.1(13) . . ?
K3 K3 O18 123.2(5) 6_557 . ?
K2 K3 O20 67.4(13) . 1_545 ?
K4 K3 O20 87.8(13) . 1_545 ?
K3 K3 O20 64.9(5) 6_557 1_545 ?
O18 K3 O20 169.7(10) . 1_545 ?
K2 K3 O16 68.5(13) . . ?
K4 K3 O16 151.7(16) . . ?
K3 K3 O16 65.1(5) 6_557 . ?
O18 K3 O16 74.7(6) . . ?
O20 K3 O16 115.5(9) 1_545 . ?
K2 K3 O24 60.5(12) . 3_546 ?
K4 K3 O24 116.2(14) . 3_546 ?
K3 K3 O24 66.1(5) 6_557 3_546 ?
O18 K3 O24 61.5(5) . 3_546 ?
O20 K3 O24 122.4(8) 1_545 3_546 ?
O16 K3 O24 66.0(6) . 3_546 ?
K2 K3 O21 74.6(14) . . ?
K4 K3 O21 125.6(14) . . ?
K3 K3 O21 67.0(4) 6_557 . ?
O18 K3 O21 122.1(8) . . ?
O20 K3 O21 65.7(6) 1_545 . ?
O16 K3 O21 58.8(6) . . ?
O24 K3 O21 118.1(8) 3_546 . ?
K2 K3 K4 12.9(11) . 6_557 ?
K4 K3 K4 128.3(16) . 6_557 ?
K3 K3 K4 14.8(5) 6_557 6_557 ?
O18 K3 K4 131.0(8) . 6_557 ?
O20 K3 K4 55.3(6) 1_545 6_557 ?
O16 K3 K4 79.8(6) . 6_557 ?
O24 K3 K4 70.1(6) 3_546 6_557 ?
O21 K3 K4 74.7(6) . 6_557 ?
K2 K3 U3 78.0(14) . . ?
K4 K3 U3 141.7(15) . . ?
K3 K3 U3 72.2(3) 6_557 . ?
O18 K3 U3 86.0(5) . . ?
O20 K3 U3 103.2(7) 1_545 . ?
O16 K3 U3 22.8(4) . . ?
O24 K3 U3 88.8(6) 3_546 . ?
O21 K3 U3 39.3(4) . . ?
K4 K3 U3 86.2(6) 6_557 . ?
K2 K3 U2 135.9(15) . . ?
K4 K3 U2 71.0(12) . . ?
K3 K3 U2 138.7(3) 6_557 . ?
O18 K3 U2 16.4(3) . . ?
O20 K3 U2 156.4(8) 1_545 . ?
O16 K3 U2 82.6(5) . . ?
O24 K3 U2 77.8(5) 3_546 . ?
O21 K3 U2 118.1(6) . . ?
K4 K3 U2 147.4(7) 6_557 . ?
U3 K3 U2 88.1(4) . . ?
K2 K3 U4 74.4(13) . 1_545 ?
K4 K3 U4 75.1(12) . 1_545 ?
K3 K3 U4 73.6(3) 6_557 1_545 ?
O18 K3 U4 155.1(8) . 1_545 ?
O20 K3 U4 15.0(3) 1_545 1_545 ?
O16 K3 U4 129.9(7) . 1_545 ?
O24 K3 U4 120.8(7) 3_546 1_545 ?
O21 K3 U4 80.1(5) . 1_545 ?
K4 K3 U4 61.5(5) 6_557 1_545 ?
U3 K3 U4 118.2(5) . 1_545 ?
U2 K3 U4 146.0(6) . 1_545 ?
K3 K4 K2 17.5(10) . . ?
K3 K4 O23 114.7(15) . 1_545 ?
K2 K4 O23 101.1(9) . 1_545 ?
K3 K4 O18 66.3(11) . . ?
K2 K4 O18 77.3(7) . . ?
O23 K4 O18 169.1(10) 1_545 . ?
K3 K4 O12 166.4(16) . 1_545 ?
K2 K4 O12 150.9(10) . 1_545 ?
O23 K4 O12 51.8(5) 1_545 1_545 ?
O18 K4 O12 127.0(9) . 1_545 ?
K3 K4 O11 131.1(15) . 8 ?
K2 K4 O11 125.0(10) . 8 ?
O23 K4 O11 92.3(7) 1_545 8 ?
O18 K4 O11 80.2(6) . 8 ?
O12 K4 O11 56.0(5) 1_545 8 ?
K3 K4 O13 121.2(15) . 8_655 ?
K2 K4 O13 136.2(10) . 8_655 ?
O23 K4 O13 93.6(7) 1_545 8_655 ?
O18 K4 O13 94.8(7) . 8_655 ?
O12 K4 O13 64.5(6) 1_545 8_655 ?
O11 K4 O13 95.0(8) 8 8_655 ?
K3 K4 O10 121.3(14) . 8_655 ?
K2 K4 O10 135.3(9) . 8_655 ?
O23 K4 O10 123.5(9) 1_545 8_655 ?
O18 K4 O10 58.4(5) . 8_655 ?
O12 K4 O10 72.1(6) 1_545 8_655 ?
O11 K4 O10 56.5(5) 8 8_655 ?
O13 K4 O10 51.1(5) 8_655 8_655 ?
K3 K4 O20 61.9(12) . 1_545 ?
K2 K4 O20 52.0(6) . 1_545 ?
O23 K4 O20 53.6(5) 1_545 1_545 ?
O18 K4 O20 128.1(9) . 1_545 ?
O12 K4 O20 104.8(7) 1_545 1_545 ?
O11 K4 O20 135.5(9) 8 1_545 ?
O13 K4 O20 112.9(8) 8_655 1_545 ?
O10 K4 O20 163.8(10) 8_655 1_545 ?
K3 K4 O7 77.5(12) . 8_655 ?
K2 K4 O7 86.1(8) . 8_655 ?
O23 K4 O7 83.9(6) 1_545 8_655 ?
O18 K4 O7 106.6(7) . 8_655 ?
O12 K4 O7 99.3(7) 1_545 8_655 ?
O11 K4 O7 148.7(10) 8 8_655 ?
O13 K4 O7 54.4(5) 8_655 8_655 ?
O10 K4 O7 100.2(8) 8_655 8_655 ?
O20 K4 O7 64.2(6) 1_545 8_655 ?
K3 K4 Mo4 138.0(15) . 1_545 ?
K2 K4 Mo4 128.6(9) . 1_545 ?
O23 K4 Mo4 30.0(3) 1_545 1_545 ?
O18 K4 Mo4 154.0(9) . 1_545 ?
O12 K4 Mo4 30.1(3) 1_545 1_545 ?
O11 K4 Mo4 84.5(6) 8 1_545 ?
O13 K4 Mo4 65.6(5) 8_655 1_545 ?
O10 K4 Mo4 95.6(7) 8_655 1_545 ?
O20 K4 Mo4 77.1(6) 1_545 1_545 ?
O7 K4 Mo4 76.8(5) 8_655 1_545 ?
K3 K4 Mo1 131.7(14) . 5_666 ?
K2 K4 Mo1 149.2(9) . 5_666 ?
O23 K4 Mo1 104.5(7) 1_545 5_666 ?
O18 K4 Mo1 80.5(6) . 5_666 ?
O12 K4 Mo1 59.3(5) 1_545 5_666 ?
O11 K4 Mo1 70.9(6) 8 5_666 ?
O13 K4 Mo1 26.3(3) 8_655 5_666 ?
O10 K4 Mo1 26.4(3) 8_655 5_666 ?
O20 K4 Mo1 138.4(8) 1_545 5_666 ?
O7 K4 Mo1 79.9(6) 8_655 5_666 ?
Mo4 K4 Mo1 74.6(5) 1_545 5_666 ?
Mo2 O1 U1 125.4(5) . 8_655 ?
Mo2 O1 K1 124.3(4) . . ?
U1 O1 K1 109.4(3) 8_655 . ?
Mo2 O2 U2 150.6(5) . . ?
Mo3 O3 U1 130.0(5) . 3_656 ?
Mo3 O3 K1 96.1(4) . 2_665 ?
U1 O3 K1 85.3(3) 3_656 2_665 ?
Mo2 O4 U1 129.4(5) . . ?
Mo2 O4 K1 121.4(4) . 5_666 ?
U1 O4 K1 102.2(3) . 5_666 ?
Mo4 O5 U1 158.4(5) . 8_665 ?
U1 O6 K1 125.5(5) . . ?
U1 O7 K4 104.7(6) . 8_665 ?
Mo2 O8 U3 149.8(5) . . ?
Mo1 O10 U2 134.2(5) . 8_665 ?
Mo1 O10 K4 97.1(6) . 8_665 ?
U2 O10 K4 92.1(6) 8_665 8_665 ?
Mo4 O11 U2 147.5(6) . . ?
Mo4 O11 K4 102.5(7) . 8_565 ?
U2 O11 K4 104.2(6) . 8_565 ?
Mo4 O12 U2 130.3(5) . 8_565 ?
Mo4 O12 K4 84.4(6) . 1_565 ?
U2 O12 K4 103.4(6) 8_565 1_565 ?
Mo1 O13 U1 161.3(6) . . ?
Mo1 O13 K4 99.6(6) . 8_665 ?
U1 O13 K4 99.1(6) . 8_665 ?
Mo3 O14 U2 153.3(6) . 6_557 ?
Mo3 O14 K1 101.2(4) . 2_665 ?
U2 O14 K1 105.3(4) 6_557 2_665 ?
U3 O16 K2 123.2(7) . . ?
U3 O16 K3 117.0(7) . . ?
K2 O16 K3 25.1(5) . . ?
U3 O16 K3 117.0(7) . 6_557 ?
K2 O16 K3 25.1(5) . 6_557 ?
K3 O16 K3 49.9(10) . 6_557 ?
Mo3 O17 U3 144.6(6) . . ?
U2 O18 K3 135.9(7) . . ?
U2 O18 K4 111.1(7) . . ?
K3 O18 K4 31.7(6) . . ?
U4 O19 K2 109.6(7) . 3_556 ?
U4 O20 K2 143.4(9) . 1_565 ?
U4 O20 K3 139.2(8) . 6_567 ?
K2 O20 K3 25.3(5) 1_565 6_567 ?
U4 O20 K3 139.2(8) . 1_565 ?
K2 O20 K3 25.3(5) 1_565 1_565 ?
K3 O20 K3 50.1(10) 6_567 1_565 ?
U4 O20 K4 111.9(6) . 6_567 ?
K2 O20 K4 53.0(5) 1_565 6_567 ?
K3 O20 K4 30.3(6) 6_567 6_567 ?
K3 O20 K4 78.2(8) 1_565 6_567 ?
U4 O20 K4 111.9(6) . 1_565 ?
K2 O20 K4 53.0(5) 1_565 1_565 ?
K3 O20 K4 78.2(8) 6_567 1_565 ?
K3 O20 K4 30.3(6) 1_565 1_565 ?
K4 O20 K4 102.0(10) 6_567 1_565 ?
U3 O21 K2 89.4(5) . . ?
U3 O21 K3 89.5(6) . . ?
K2 O21 K3 23.0(4) . . ?
U3 O21 K3 89.5(6) . 6_557 ?
K2 O21 K3 23.0(4) . 6_557 ?
K3 O21 K3 46.1(9) . 6_557 ?
Mo3 O22 U4 175.0(7) . . ?
Mo4 O23 U4 142.9(6) . . ?
Mo4 O23 K4 86.3(7) . 1_565 ?
U4 O23 K4 102.4(7) . 1_565 ?
U4 O24 K2 103.3(6) . 3_556 ?
U4 O24 K3 104.3(6) . 8_565 ?
K2 O24 K3 24.0(5) 3_556 8_565 ?
U4 O24 K3 104.3(6) . 3_556 ?
K2 O24 K3 24.0(5) 3_556 3_556 ?
K3 O24 K3 47.7(9) 8_565 3_556 ?

loop_
_geom_bond_atom_site_label_1
_geom_bond_atom_site_label_2
_geom_bond_distance
_geom_bond_site_symmetry_2
_geom_bond_publ_flag
U1 O6 1.755(10) . ?
U1 O7 1.783(11) . ?
U1 O13 2.306(10) . ?
U1 O4 2.360(9) . ?
U1 O5 2.360(9) 8_655 ?
U1 O3 2.409(10) 3_646 ?
U1 O1 2.410(9) 8_665 ?
U1 K1 4.0177(9) . ?
U1 K4 4.23(3) 8_665 ?
U1 K1 4.396(6) 5_666 ?
U2 O9 1.759(11) . ?
U2 O18 1.773(11) . ?
U2 O11 2.337(11) . ?
U2 O2 2.357(10) . ?
U2 O12 2.388(9) 8 ?
U2 O10 2.407(9) 8_655 ?
U2 O14 2.424(10) 6_557 ?
U2 K4 4.13(2) . ?
U2 K3 4.36(2) . ?
U2 K4 4.40(3) 8_565 ?
U2 K1 4.562(6) 5_666 ?
U3 O15 1.709(15) . ?
U3 O16 1.763(16) . ?
U3 O8 2.356(10) . ?
U3 O8 2.356(10) 6_557 ?
U3 O17 2.368(10) . ?
U3 O17 2.368(10) 6_557 ?
U3 O21 2.566(13) . ?
U3 K2 3.986(15) . ?
U3 K3 4.05(2) . ?
U3 K3 4.05(2) 6_557 ?
U4 O20 1.744(17) . ?
U4 O19 1.774(16) . ?
U4 O22 2.318(11) 6_557 ?
U4 O22 2.318(11) . ?
U4 O23 2.319(11) 6_557 ?
U4 O23 2.319(11) . ?
U4 O24 2.582(15) . ?
U4 K2 4.125(15) 3_556 ?
U4 K2 4.231(14) 1_565 ?
U4 K4 4.28(3) 6_567 ?
U4 K4 4.28(3) 1_565 ?
U4 K3 4.39(2) 6_567 ?
Mo1 O10 1.746(9) . ?
Mo1 O10 1.746(9) 4_566 ?
Mo1 O13 1.752(11) . ?
Mo1 O13 1.752(11) 4_566 ?
Mo1 K4 3.90(3) 8_665 ?
Mo1 K4 3.90(3) 5_666 ?
Mo2 O8 1.744(10) . ?
Mo2 O2 1.749(10) . ?
Mo2 O4 1.763(9) . ?
Mo2 O1 1.781(9) . ?
Mo3 O14 1.748(11) . ?
Mo3 O22 1.753(11) . ?
Mo3 O3 1.756(10) . ?
Mo3 O17 1.766(10) . ?
Mo3 K1 4.006(2) 2_665 ?
Mo4 O23 1.745(11) . ?
Mo4 O5 1.746(9) . ?
Mo4 O12 1.754(9) . ?
Mo4 O11 1.765(11) . ?
Mo4 K4 3.48(3) 1_565 ?
Mo4 K4 3.98(3) 8_565 ?
K1 O6 2.736(10) 4_556 ?
K1 O6 2.736(10) . ?
K1 O1 2.962(11) . ?
K1 O1 2.962(11) 4_556 ?
K1 O4 3.244(10) 8_655 ?
K1 O4 3.244(10) 5_666 ?
K1 O14 3.280(12) 3_646 ?
K1 O14 3.280(12) 2_664 ?
K1 O3 3.418(11) 2_664 ?
K1 O3 3.418(11) 3_646 ?
K2 K3 1.25(2) 6_557 ?
K2 K3 1.25(2) . ?
K2 O24 2.68(2) 3_546 ?
K2 O20 2.70(2) 1_545 ?
K2 O16 2.74(2) . ?
K2 K4 2.74(3) 6_557 ?
K2 K4 2.74(3) . ?
K2 O21 3.08(2) . ?
K2 O19 3.18(2) 3_546 ?
K3 K4 1.67(3) . ?
K3 K3 2.48(5) 6_557 ?
K3 O18 2.91(2) . ?
K3 O20 2.92(3) 1_545 ?
K3 O16 2.94(3) . ?
K3 O24 3.06(3) 3_546 ?
K3 O21 3.16(3) . ?
K3 K4 3.94(4) 6_557 ?
K4 O23 3.13(3) 1_545 ?
K4 O18 3.15(3) . ?
K4 O12 3.19(3) 1_545 ?
K4 O11 3.20(3) 8 ?
K4 O13 3.20(3) 8_655 ?
K4 O10 3.27(3) 8_655 ?
K4 O20 3.31(3) 1_545 ?
K4 O7 3.41(3) 8_655 ?
